data_4115039
loop_
_publ_author_name
'Stephen H. K. Ng'
'Craig S. Adams'
'Peter Legzdins'

_publ_section_title
;
 Unusual Thermal C-H Bond Activation by a Tungsten Allene Complex1
;
_journal_name_full 'Journal of the American Chemical Society'
_journal_page_first 9380
_journal_page_last 9381
_journal_paper_doi 10.1021/ja026951p
_journal_volume 124
_journal_year 2002
_chemical_formula_sum 'C18 H32 N O P W'
_chemical_formula_weight 493.27
_chemical_name_systematic
; 
 ? 
;
_space_group_IT_number 14
_symmetry_cell_setting monoclinic
_symmetry_space_group_name_Hall '-P 2ybc'
_symmetry_space_group_name_H-M 'P 1 21/c 1'
_atom_sites_solution_hydrogens geom
_atom_sites_solution_primary direct
_atom_sites_solution_secondary difmap
_audit_creation_method SHELXL-97
_cell_angle_alpha 90.00
_cell_angle_beta 98.724(3)
_cell_angle_gamma 90.00
_cell_formula_units_Z 4
_cell_length_a 9.1458(5)
_cell_length_b 13.6500(7)
_cell_length_c 15.9576(9)
_cell_measurement_reflns_used 12381
_cell_measurement_temperature 173(2)
_cell_measurement_theta_max 27.87
_cell_measurement_theta_min 1.97
_cell_volume 1969.10(19)
_computing_structure_refinement 'SHELXL-97 (Sheldrick, 1997)'
_computing_structure_solution 'SHELXS-97 (Sheldrick, 1990)'
_diffrn_ambient_temperature 173(2)
_diffrn_detector_area_resol_mean 11.76
_diffrn_measured_fraction_theta_full 0.847
_diffrn_measured_fraction_theta_max 0.847
_diffrn_measurement_device_type 'Rigaku/ADSC CCD'
_diffrn_measurement_method 'area detector'
_diffrn_radiation_monochromator graphite
_diffrn_radiation_source 'fine-focus sealed tube'
_diffrn_radiation_type MoK\a
_diffrn_radiation_wavelength 0.71073
_diffrn_reflns_av_R_equivalents 0.03969
_diffrn_reflns_av_sigmaI/netI 0.080
_diffrn_reflns_limit_h_max 10
_diffrn_reflns_limit_h_min -11
_diffrn_reflns_limit_k_max 16
_diffrn_reflns_limit_k_min -16
_diffrn_reflns_limit_l_max 18
_diffrn_reflns_limit_l_min -18
_diffrn_reflns_number 18136
_diffrn_reflns_theta_full 27.87
_diffrn_reflns_theta_max 27.87
_diffrn_reflns_theta_min 1.97
_exptl_absorpt_coefficient_mu 5.950
_exptl_absorpt_correction_T_max 1.000
_exptl_absorpt_correction_T_min 0.6375
_exptl_absorpt_correction_type multi-scan
_exptl_crystal_colour yellow
_exptl_crystal_density_diffrn 1.664
_exptl_crystal_description chip
_exptl_crystal_F_000 976
_exptl_crystal_size_max 0.25
_exptl_crystal_size_mid 0.20
_exptl_crystal_size_min 0.10
_refine_diff_density_max 1.571
_refine_diff_density_min -2.497
_refine_diff_density_rms 0.154
_refine_ls_extinction_method none
_refine_ls_goodness_of_fit_ref 0.947
_refine_ls_hydrogen_treatment mixed
_refine_ls_matrix_type full
_refine_ls_number_parameters 217
_refine_ls_number_reflns 4135
_refine_ls_number_restraints 0
_refine_ls_restrained_S_all 0.947
_refine_ls_R_factor_all 0.0358
_refine_ls_R_factor_gt 0.0281
_refine_ls_shift/su_max 0.004
_refine_ls_shift/su_mean 0.000
_refine_ls_structure_factor_coef Fsqd
_refine_ls_weighting_details 'w=1/[\s^2^(Fo^2^)+(0.0279P)^2^+0.0000P] where P=(Fo^2^+2Fc^2^)/3'
_refine_ls_weighting_scheme calc
_refine_ls_wR_factor_gt 0.0651
_refine_ls_wR_factor_ref 0.0668
_reflns_number_gt 3357
_reflns_number_total 4135
_reflns_threshold_expression >2sigma(I)
_cod_data_source_file ja026951p_s2_2.cif
_cod_data_source_block complex4
_cod_depositor_comments
;
The following automatic conversions were performed:

'_refine_ls_weighting_scheme' value 'calc
w=1/[\s^2^(Fo^2^)+(0.0279P)^2^+0.0000P] where P=(Fo^2^+2Fc^2^)/3' was
changed to 'calc'. New tag '_refine_ls_weighting_details' was
created. The value of the new tag was set to
'w=1/[\s^2^(Fo^2^)+(0.0279P)^2^+0.0000P] where P=(Fo^2^+2Fc^2^)/3'.

Automatic conversion script
Id: cif_fix_values 3143 2015-03-26 13:38:13Z robertas 
;
_cod_original_cell_volume 1969.10(18)
_cod_original_sg_symbol_H-M 'P 21/c'
_cod_database_code 4115039

loop_
_symmetry_equiv_pos_as_xyz
'x, y, z'
'-x, y+1/2, -z+1/2'
'-x, -y, -z'
'x, -y-1/2, z-1/2'

loop_
_atom_site_label
_atom_site_type_symbol
_atom_site_fract_x
_atom_site_fract_y
_atom_site_fract_z
_atom_site_U_iso_or_equiv
_atom_site_adp_type
_atom_site_occupancy
_atom_site_calc_flag
_atom_site_refinement_flags
W1 W 0.286742(18) 0.086218(13) 0.284818(11) 0.01364(6) Uani 1 d .
P1 P 0.09514(13) 0.14244(9) 0.36709(8) 0.0198(3) Uani 1 d .
C6 C 0.5614(5) 0.2473(4) 0.2363(3) 0.0282(11) Uani 1 d .
H6A H 0.6419 0.2274 0.2059 0.042 Uiso 1 calc R
H6B H 0.5891 0.2333 0.2969 0.042 Uiso 1 calc R
H6C H 0.5430 0.3176 0.2283 0.042 Uiso 1 calc R
C10 C 0.5479(6) 0.0345(4) 0.1519(4) 0.0336(13) Uani 1 d .
H10A H 0.5781 0.0544 0.0981 0.050 Uiso 1 calc R
H10B H 0.5204 -0.0349 0.1492 0.050 Uiso 1 calc R
H10C H 0.6302 0.0447 0.1981 0.050 Uiso 1 calc R
C17 C 0.0294(6) 0.2684(4) 0.3715(4) 0.0329(13) Uani 1 d .
H17A H -0.0092 0.2909 0.3141 0.049 Uiso 1 calc R
H17B H 0.1115 0.3107 0.3960 0.049 Uiso 1 calc R
H17C H -0.0493 0.2712 0.4068 0.049 Uiso 1 calc R
C9 C 0.2103(6) -0.0183(4) 0.0900(4) 0.0384(14) Uani 1 d .
H9A H 0.1049 -0.0268 0.0933 0.058 Uiso 1 calc R
H9B H 0.2655 -0.0753 0.1152 0.058 Uiso 1 calc R
H9C H 0.2241 -0.0120 0.0305 0.058 Uiso 1 calc R
C18 C -0.0804(6) 0.0810(4) 0.3306(4) 0.0383(14) Uani 1 d .
H18A H -0.0640 0.0102 0.3282 0.057 Uiso 1 calc R
H18B H -0.1211 0.1050 0.2740 0.057 Uiso 1 calc R
H18C H -0.1502 0.0949 0.3700 0.057 Uiso 1 calc R
C5 C 0.4173(5) 0.0950(4) 0.1679(3) 0.0207(10) Uani 1 d .
C14 C 0.6542(6) 0.1731(5) 0.5026(3) 0.0378(14) Uani 1 d .
H14A H 0.6914 0.1078 0.4916 0.057 Uiso 1 calc R
H14B H 0.6488 0.1799 0.5631 0.057 Uiso 1 calc R
H14C H 0.7213 0.2229 0.4857 0.057 Uiso 1 calc R
C15 C 0.4278(6) 0.2811(4) 0.4701(4) 0.0334(13) Uani 1 d .
H15A H 0.3390 0.2909 0.4282 0.050 Uiso 1 calc R
H15B H 0.4964 0.3357 0.4671 0.050 Uiso 1 calc R
H15C H 0.4000 0.2784 0.5270 0.050 Uiso 1 calc R
N1 N 0.2027(4) -0.0296(3) 0.3013(3) 0.0198(9) Uani 1 d .
O1 O 0.1430(4) -0.1093(3) 0.3059(3) 0.0310(9) Uani 1 d .
C11 C 0.4988(5) 0.0370(4) 0.3571(3) 0.0217(10) Uani 1 d .
C13 C 0.5013(5) 0.1868(4) 0.4519(3) 0.0233(10) Uani 1 d .
C7 C 0.2367(5) 0.3306(4) 0.2151(3) 0.0244(11) Uani 1 d .
H7A H 0.2829 0.3474 0.2728 0.037 Uiso 1 calc R
H7B H 0.1289 0.3357 0.2109 0.037 Uiso 1 calc R
H7C H 0.2713 0.3760 0.1747 0.037 Uiso 1 calc R
C2 C 0.2776(5) 0.2282(3) 0.1950(3) 0.0169(9) Uani 1 d .
C4 C 0.2661(5) 0.0721(3) 0.1374(3) 0.0202(10) Uani 1 d .
C16 C 0.1292(6) 0.1065(4) 0.4786(3) 0.0314(13) Uani 1 d .
H16A H 0.0411 0.1202 0.5047 0.047 Uiso 1 calc R
H16B H 0.2132 0.1438 0.5080 0.047 Uiso 1 calc R
H16C H 0.1516 0.0363 0.4828 0.047 Uiso 1 calc R
C12 C 0.4422(5) 0.1211(4) 0.3957(3) 0.0198(10) Uani 1 d .
C8 C 0.0150(5) 0.1667(4) 0.1245(3) 0.0317(12) Uani 1 d .
H8A H -0.0005 0.1864 0.0647 0.048 Uiso 1 calc R
H8B H -0.0249 0.2171 0.1584 0.048 Uiso 1 calc R
H8C H -0.0356 0.1044 0.1305 0.048 Uiso 1 calc R
C1 C 0.4230(5) 0.1911(3) 0.2022(3) 0.0179(10) Uani 1 d .
C3 C 0.1775(5) 0.1546(3) 0.1547(3) 0.0195(10) Uani 1 d .
H1 H 0.583(5) 0.040(4) 0.333(3) 0.015(12) Uiso 1 d .
H2 H 0.490(6) -0.038(5) 0.385(4) 0.040(16) Uiso 1 d .

loop_
_atom_site_aniso_label
_atom_site_aniso_U_11
_atom_site_aniso_U_22
_atom_site_aniso_U_33
_atom_site_aniso_U_23
_atom_site_aniso_U_13
_atom_site_aniso_U_12
W1 0.01534(10) 0.00928(10) 0.01597(10) 0.00029(8) 0.00135(6) -0.00012(7)
P1 0.0189(6) 0.0169(7) 0.0245(7) 0.0011(5) 0.0056(5) 0.0025(4)
C6 0.022(2) 0.028(3) 0.034(3) 0.005(2) 0.003(2) -0.007(2)
C10 0.045(3) 0.028(3) 0.031(3) 0.002(3) 0.017(2) 0.016(2)
C17 0.039(3) 0.026(3) 0.037(3) 0.004(3) 0.016(2) 0.012(2)
C9 0.056(4) 0.023(3) 0.033(3) -0.008(3) -0.003(3) -0.004(3)
C18 0.021(3) 0.042(4) 0.053(4) -0.007(3) 0.010(2) -0.004(2)
C5 0.029(3) 0.017(3) 0.018(2) 0.004(2) 0.0082(18) 0.0041(19)
C14 0.029(3) 0.055(4) 0.026(3) 0.000(3) -0.006(2) -0.009(3)
C15 0.038(3) 0.030(3) 0.032(3) -0.009(2) 0.002(2) -0.010(2)
N1 0.0162(19) 0.019(2) 0.023(2) -0.0008(17) 0.0009(15) 0.0008(15)
O1 0.032(2) 0.0136(19) 0.046(2) 0.0036(16) 0.0016(17) -0.0100(14)
C11 0.012(2) 0.027(3) 0.026(3) 0.002(2) 0.0014(18) 0.0021(18)
C13 0.027(3) 0.026(3) 0.016(3) 0.001(2) 0.0024(19) -0.005(2)
C7 0.030(3) 0.014(3) 0.030(3) 0.001(2) 0.005(2) 0.0034(18)
C2 0.024(2) 0.010(2) 0.016(2) 0.0078(18) 0.0024(17) 0.0009(17)
C4 0.028(3) 0.017(3) 0.014(2) -0.003(2) 0.0008(18) 0.0003(18)
C16 0.032(3) 0.035(3) 0.029(3) 0.011(2) 0.011(2) 0.006(2)
C12 0.021(2) 0.018(3) 0.020(3) 0.007(2) 0.0021(18) -0.0022(17)
C8 0.032(3) 0.034(3) 0.027(3) 0.002(3) -0.005(2) -0.003(2)
C1 0.020(2) 0.016(2) 0.018(2) 0.0034(19) 0.0033(17) -0.0021(17)
C3 0.026(2) 0.012(2) 0.019(2) 0.002(2) 0.0013(18) -0.0038(17)

loop_
_atom_type_symbol
_atom_type_description
_atom_type_scat_dispersion_real
_atom_type_scat_dispersion_imag
_atom_type_scat_source
C C 0.0033 0.0016 'International Tables Vol C Tables 4.2.6.8 and 6.1.1.4'
H H 0.0000 0.0000 'International Tables Vol C Tables 4.2.6.8 and 6.1.1.4'
N N 0.0061 0.0033 'International Tables Vol C Tables 4.2.6.8 and 6.1.1.4'
O O 0.0106 0.0060 'International Tables Vol C Tables 4.2.6.8 and 6.1.1.4'
P P 0.1023 0.0942 'International Tables Vol C Tables 4.2.6.8 and 6.1.1.4'
W W -0.8490 6.8722 'International Tables Vol C Tables 4.2.6.8 and 6.1.1.4'

loop_
_geom_angle_atom_site_label_1
_geom_angle_atom_site_label_2
_geom_angle_atom_site_label_3
_geom_angle
N1 W1 C12 108.62(18)
N1 W1 C11 90.99(18)
C12 W1 C11 38.50(18)
N1 W1 C4 95.98(17)
C12 W1 C4 142.06(17)
C11 W1 C4 115.53(18)
N1 W1 C3 110.16(16)
C12 W1 C3 140.97(17)
C11 W1 C3 143.42(18)
C4 W1 C3 35.68(16)
N1 W1 C5 116.03(17)
C12 W1 C5 106.73(17)
C11 W1 C5 85.31(18)
C4 W1 C5 35.37(16)
C3 W1 C5 58.84(16)
N1 W1 C2 145.14(16)
C12 W1 C2 105.72(16)
C11 W1 C2 120.35(17)
C4 W1 C2 58.42(16)
C3 W1 C2 35.25(15)
C5 W1 C2 57.67(16)
N1 W1 C1 150.43(17)
C12 W1 C1 89.19(16)
C11 W1 C1 88.84(17)
C4 W1 C1 57.98(16)
C3 W1 C1 57.96(15)
C5 W1 C1 34.52(16)
C2 W1 C1 34.05(15)
N1 W1 P1 80.87(13)
C12 W1 P1 85.84(13)
C11 W1 P1 117.14(14)
C4 W1 P1 127.27(12)
C3 W1 P1 96.04(12)
C5 W1 P1 152.70(12)
C2 W1 P1 95.94(11)
C1 W1 P1 124.97(12)
C18 P1 C16 101.5(3)
C18 P1 C17 99.5(3)
C16 P1 C17 102.9(3)
C18 P1 W1 110.4(2)
C16 P1 W1 113.90(17)
C17 P1 W1 125.32(18)
C1 C6 H6A 109.5
C1 C6 H6B 109.5
H6A C6 H6B 109.5
C1 C6 H6C 109.5
H6A C6 H6C 109.5
H6B C6 H6C 109.5
C5 C10 H10A 109.5
C5 C10 H10B 109.5
H10A C10 H10B 109.5
C5 C10 H10C 109.5
H10A C10 H10C 109.5
H10B C10 H10C 109.5
P1 C17 H17A 109.5
P1 C17 H17B 109.5
H17A C17 H17B 109.5
P1 C17 H17C 109.5
H17A C17 H17C 109.5
H17B C17 H17C 109.5
C4 C9 H9A 109.5
C4 C9 H9B 109.5
H9A C9 H9B 109.5
C4 C9 H9C 109.5
H9A C9 H9C 109.5
H9B C9 H9C 109.5
P1 C18 H18A 109.5
P1 C18 H18B 109.5
H18A C18 H18B 109.5
P1 C18 H18C 109.5
H18A C18 H18C 109.5
H18B C18 H18C 109.5
C1 C5 C4 108.1(4)
C1 C5 C10 126.1(4)
C4 C5 C10 125.0(5)
C1 C5 W1 74.7(3)
C4 C5 W1 71.3(3)
C10 C5 W1 127.9(3)
C13 C14 H14A 109.5
C13 C14 H14B 109.5
H14A C14 H14B 109.5
C13 C14 H14C 109.5
H14A C14 H14C 109.5
H14B C14 H14C 109.5
C13 C15 H15A 109.5
C13 C15 H15B 109.5
H15A C15 H15B 109.5
C13 C15 H15C 109.5
H15A C15 H15C 109.5
H15B C15 H15C 109.5
O1 N1 W1 175.0(4)
C12 C11 W1 68.6(3)
C12 C11 H1 122(3)
W1 C11 H1 120(3)
C12 C11 H2 120(3)
W1 C11 H2 112(3)
H1 C11 H2 109(4)
C12 C13 C15 124.3(5)
C12 C13 C14 121.8(5)
C15 C13 C14 113.9(5)
C2 C7 H7A 109.5
C2 C7 H7B 109.5
H7A C7 H7B 109.5
C2 C7 H7C 109.5
H7A C7 H7C 109.5
H7B C7 H7C 109.5
C1 C2 C3 108.3(4)
C1 C2 C7 125.6(4)
C3 C2 C7 125.7(4)
C1 C2 W1 73.4(3)
C3 C2 W1 70.5(3)
C7 C2 W1 127.8(3)
C5 C4 C3 107.9(4)
C5 C4 C9 126.2(5)
C3 C4 C9 125.7(4)
C5 C4 W1 73.3(3)
C3 C4 W1 72.8(3)
C9 C4 W1 123.1(4)
P1 C16 H16A 109.5
P1 C16 H16B 109.5
H16A C16 H16B 109.5
P1 C16 H16C 109.5
H16A C16 H16C 109.5
H16B C16 H16C 109.5
C13 C12 C11 134.0(5)
C13 C12 W1 149.2(4)
C11 C12 W1 72.9(3)
C3 C8 H8A 109.5
C3 C8 H8B 109.5
H8A C8 H8B 109.5
C3 C8 H8C 109.5
H8A C8 H8C 109.5
H8B C8 H8C 109.5
C2 C1 C5 108.7(4)
C2 C1 C6 125.1(4)
C5 C1 C6 126.1(4)
C2 C1 W1 72.5(3)
C5 C1 W1 70.8(3)
C6 C1 W1 125.4(3)
C4 C3 C2 107.0(4)
C4 C3 C8 125.7(4)
C2 C3 C8 126.7(4)
C4 C3 W1 71.5(3)
C2 C3 W1 74.2(2)
C8 C3 W1 126.4(3)

loop_
_geom_bond_atom_site_label_1
_geom_bond_atom_site_label_2
_geom_bond_distance
W1 N1 1.795(4)
W1 C12 2.149(5)
W1 C11 2.205(4)
W1 C4 2.339(5)
W1 C3 2.356(5)
W1 C5 2.365(5)
W1 C2 2.405(4)
W1 C1 2.416(4)
W1 P1 2.4660(12)
P1 C18 1.826(5)
P1 C16 1.826(5)
P1 C17 1.826(5)
C6 C1 1.509(6)
C6 H6A 0.9800
C6 H6B 0.9800
C6 H6C 0.9800
C10 C5 1.505(6)
C10 H10A 0.9800
C10 H10B 0.9800
C10 H10C 0.9800
C17 H17A 0.9800
C17 H17B 0.9800
C17 H17C 0.9800
C9 C4 1.496(7)
C9 H9A 0.9800
C9 H9B 0.9800
C9 H9C 0.9800
C18 H18A 0.9800
C18 H18B 0.9800
C18 H18C 0.9800
C5 C1 1.419(6)
C5 C4 1.429(7)
C14 C13 1.517(7)
C14 H14A 0.9800
C14 H14B 0.9800
C14 H14C 0.9800
C15 C13 1.502(7)
C15 H15A 0.9800
C15 H15B 0.9800
C15 H15C 0.9800
N1 O1 1.224(5)
C11 C12 1.437(7)
C11 H1 0.91(5)
C11 H2 1.12(6)
C13 C12 1.324(7)
C7 C2 1.495(6)
C7 H7A 0.9800
C7 H7B 0.9800
C7 H7C 0.9800
C2 C1 1.412(6)
C2 C3 1.442(6)
C4 C3 1.438(7)
C16 H16A 0.9800
C16 H16B 0.9800
C16 H16C 0.9800
C8 C3 1.501(6)
C8 H8A 0.9800
C8 H8B 0.9800
C8 H8C 0.9800

loop_
_geom_torsion_atom_site_label_1
_geom_torsion_atom_site_label_2
_geom_torsion_atom_site_label_3
_geom_torsion_atom_site_label_4
_geom_torsion
N1 W1 P1 C18 -42.9(3)
C12 W1 P1 C18 -152.6(3)
C11 W1 P1 C18 -129.3(3)
C4 W1 P1 C18 47.7(3)
C3 W1 P1 C18 66.6(2)
C5 W1 P1 C18 88.2(3)
C2 W1 P1 C18 102.0(2)
C1 W1 P1 C18 121.3(3)
N1 W1 P1 C16 70.5(2)
C12 W1 P1 C16 -39.2(2)
C11 W1 P1 C16 -15.9(3)
C4 W1 P1 C16 161.1(3)
C3 W1 P1 C16 180.0(2)
C5 W1 P1 C16 -158.4(3)
C2 W1 P1 C16 -144.6(2)
C1 W1 P1 C16 -125.2(2)
N1 W1 P1 C17 -161.7(3)
C12 W1 P1 C17 88.7(3)
C11 W1 P1 C17 111.9(3)
C4 W1 P1 C17 -71.1(3)
C3 W1 P1 C17 -52.1(3)
C5 W1 P1 C17 -30.5(4)
C2 W1 P1 C17 -16.7(3)
C1 W1 P1 C17 2.6(3)
N1 W1 C5 C1 176.4(2)
C12 W1 C5 C1 -62.4(3)
C11 W1 C5 C1 -94.8(3)
C4 W1 C5 C1 115.6(4)
C3 W1 C5 C1 77.6(3)
C2 W1 C5 C1 35.9(2)
P1 W1 C5 C1 52.3(4)
N1 W1 C5 C4 60.8(3)
C12 W1 C5 C4 -178.0(3)
C11 W1 C5 C4 149.6(3)
C3 W1 C5 C4 -38.0(3)
C2 W1 C5 C4 -79.7(3)
C1 W1 C5 C4 -115.6(4)
P1 W1 C5 C4 -63.3(4)
N1 W1 C5 C10 -59.5(5)
C12 W1 C5 C10 61.7(5)
C11 W1 C5 C10 29.3(5)
C4 W1 C5 C10 -120.3(6)
C3 W1 C5 C10 -158.3(5)
C2 W1 C5 C10 160.0(5)
C1 W1 C5 C10 124.1(6)
P1 W1 C5 C10 176.3(3)
C12 W1 N1 O1 -157(4)
C11 W1 N1 O1 -122(4)
C4 W1 N1 O1 -6(4)
C3 W1 N1 O1 27(4)
C5 W1 N1 O1 -37(4)
C2 W1 N1 O1 33(4)
C1 W1 N1 O1 -33(4)
P1 W1 N1 O1 120(4)
N1 W1 C11 C12 -119.4(3)
C4 W1 C11 C12 143.5(3)
C3 W1 C11 C12 113.6(3)
C5 W1 C11 C12 124.5(3)
C2 W1 C11 C12 76.6(3)
C1 W1 C11 C12 90.2(3)
P1 W1 C11 C12 -39.2(3)
N1 W1 C2 C1 -126.4(3)
C12 W1 C2 C1 63.7(3)
C11 W1 C2 C1 24.7(3)
C4 W1 C2 C1 -78.3(3)
C3 W1 C2 C1 -116.9(4)
C5 W1 C2 C1 -36.4(3)
P1 W1 C2 C1 151.1(3)
N1 W1 C2 C3 -9.5(4)
C12 W1 C2 C3 -179.4(3)
C11 W1 C2 C3 141.6(3)
C4 W1 C2 C3 38.5(3)
C5 W1 C2 C3 80.5(3)
C1 W1 C2 C3 116.9(4)
P1 W1 C2 C3 -92.1(3)
N1 W1 C2 C7 111.1(4)
C12 W1 C2 C7 -58.8(4)
C11 W1 C2 C7 -97.7(4)
C4 W1 C2 C7 159.2(4)
C3 W1 C2 C7 120.7(5)
C5 W1 C2 C7 -158.9(4)
C1 W1 C2 C7 -122.5(5)
P1 W1 C2 C7 28.6(4)
C1 C5 C4 C3 -1.2(5)
C10 C5 C4 C3 -171.2(5)
W1 C5 C4 C3 65.1(3)
C1 C5 C4 C9 174.7(5)
C10 C5 C4 C9 4.7(8)
W1 C5 C4 C9 -119.1(5)
C1 C5 C4 W1 -66.2(3)
C10 C5 C4 W1 123.7(5)
N1 W1 C4 C5 -127.9(3)
C12 W1 C4 C5 3.1(4)
C11 W1 C4 C5 -34.0(3)
C3 W1 C4 C5 115.4(4)
C2 W1 C4 C5 77.4(3)
C1 W1 C4 C5 37.1(3)
P1 W1 C4 C5 149.0(2)
N1 W1 C4 C3 116.6(3)
C12 W1 C4 C3 -112.3(3)
C11 W1 C4 C3 -149.4(3)
C5 W1 C4 C3 -115.4(4)
C2 W1 C4 C3 -38.1(2)
C1 W1 C4 C3 -78.4(3)
P1 W1 C4 C3 33.6(3)
N1 W1 C4 C9 -5.2(4)
C12 W1 C4 C9 125.8(4)
C11 W1 C4 C9 88.7(4)
C3 W1 C4 C9 -121.9(5)
C5 W1 C4 C9 122.7(5)
C2 W1 C4 C9 -159.9(5)
C1 W1 C4 C9 159.8(5)
P1 W1 C4 C9 -88.3(4)
C15 C13 C12 C11 166.8(5)
C14 C13 C12 C11 -11.6(9)
C15 C13 C12 W1 21.3(11)
C14 C13 C12 W1 -157.1(6)
W1 C11 C12 C13 -162.4(6)
N1 W1 C12 C13 -138.4(7)
C11 W1 C12 C13 154.8(9)
C4 W1 C12 C13 93.9(8)
C3 W1 C12 C13 35.0(9)
C5 W1 C12 C13 95.8(8)
C2 W1 C12 C13 35.5(8)
C1 W1 C12 C13 65.6(7)
P1 W1 C12 C13 -59.5(7)
N1 W1 C12 C11 66.8(3)
C4 W1 C12 C11 -60.9(4)
C3 W1 C12 C11 -119.8(3)
C5 W1 C12 C11 -59.0(3)
C2 W1 C12 C11 -119.3(3)
C1 W1 C12 C11 -89.2(3)
P1 W1 C12 C11 145.7(3)
C3 C2 C1 C5 -0.4(5)
C7 C2 C1 C5 -173.1(4)
W1 C2 C1 C5 61.9(3)
C3 C2 C1 C6 176.3(4)
C7 C2 C1 C6 3.6(8)
W1 C2 C1 C6 -121.4(5)
C3 C2 C1 W1 -62.3(3)
C7 C2 C1 W1 125.0(5)
C4 C5 C1 C2 1.0(5)
C10 C5 C1 C2 170.9(5)
W1 C5 C1 C2 -63.0(3)
C4 C5 C1 C6 -175.7(4)
C10 C5 C1 C6 -5.8(8)
W1 C5 C1 C6 120.3(5)
C4 C5 C1 W1 64.0(3)
C10 C5 C1 W1 -126.1(5)
N1 W1 C1 C2 111.2(4)
C12 W1 C1 C2 -120.3(3)
C11 W1 C1 C2 -158.8(3)
C4 W1 C1 C2 79.8(3)
C3 W1 C1 C2 37.4(3)
C5 W1 C1 C2 117.8(4)
P1 W1 C1 C2 -36.0(3)
N1 W1 C1 C5 -6.6(5)
C12 W1 C1 C5 121.9(3)
C11 W1 C1 C5 83.4(3)
C4 W1 C1 C5 -38.0(3)
C3 W1 C1 C5 -80.4(3)
C2 W1 C1 C5 -117.8(4)
P1 W1 C1 C5 -153.7(2)
N1 W1 C1 C6 -127.7(4)
C12 W1 C1 C6 0.8(4)
C11 W1 C1 C6 -37.8(4)
C4 W1 C1 C6 -159.2(5)
C3 W1 C1 C6 158.5(5)
C5 W1 C1 C6 -121.2(5)
C2 W1 C1 C6 121.1(5)
P1 W1 C1 C6 85.1(4)
C5 C4 C3 C2 0.9(5)
C9 C4 C3 C2 -175.0(5)
W1 C4 C3 C2 66.3(3)
C5 C4 C3 C8 172.5(5)
C9 C4 C3 C8 -3.4(8)
W1 C4 C3 C8 -122.1(5)
C5 C4 C3 W1 -65.4(3)
C9 C4 C3 W1 118.7(5)
C1 C2 C3 C4 -0.3(5)
C7 C2 C3 C4 172.4(4)
W1 C2 C3 C4 -64.5(3)
C1 C2 C3 C8 -171.8(5)
C7 C2 C3 C8 0.9(8)
W1 C2 C3 C8 124.0(5)
C1 C2 C3 W1 64.2(3)
C7 C2 C3 W1 -123.1(5)
N1 W1 C3 C4 -71.3(3)
C12 W1 C3 C4 115.4(3)
C11 W1 C3 C4 50.5(4)
C5 W1 C3 C4 37.7(3)
C2 W1 C3 C4 114.5(4)
C1 W1 C3 C4 78.4(3)
P1 W1 C3 C4 -153.7(2)
N1 W1 C3 C2 174.2(3)
C12 W1 C3 C2 0.9(4)
C11 W1 C3 C2 -64.1(4)
C4 W1 C3 C2 -114.5(4)
C5 W1 C3 C2 -76.9(3)
C1 W1 C3 C2 -36.1(3)
P1 W1 C3 C2 91.8(3)
N1 W1 C3 C8 49.9(5)
C12 W1 C3 C8 -123.4(4)
C11 W1 C3 C8 171.6(4)
C4 W1 C3 C8 121.2(5)
C5 W1 C3 C8 158.8(5)
C2 W1 C3 C8 -124.3(6)
C1 W1 C3 C8 -160.4(5)
P1 W1 C3 C8 -32.6(4)
